data_2204914
loop_
_publ_author_name
'Shu, Ren-Geng'
'Zhu, Hai-Liang'
'Tan, Ren-Xiang'

_publ_section_title
;
 Methyl
 5-hydroxy-2-(2-hydroxy-6-methoxy-4-methylbenzoyl)-3-methoxybenzoate
;
_journal_issue 1
_journal_name_full 'Acta Crystallographica Section E'
_journal_page_first o189
_journal_page_last o191
_journal_paper_doi 10.1107/S160053680403346X
_journal_volume 61
_journal_year 2005
_chemical_formula_moiety 'C18 H18 O7'
_chemical_formula_sum 'C18 H18 O7'
_chemical_formula_weight 346.32
_chemical_name_systematic
;
Methyl 5-hydroxy-2-(2-hydroxy-6-methoxy-4-methylbenzoyl)-3-methoxybenzoate
;
_space_group_IT_number 2
_symmetry_cell_setting triclinic
_symmetry_space_group_name_Hall '-P 1'
_symmetry_space_group_name_H-M 'P -1'
_atom_sites_solution_hydrogens geom
_atom_sites_solution_primary direct
_atom_sites_solution_secondary difmap
_audit_creation_method SHELXL-97
_cell_angle_alpha 96.489(2)
_cell_angle_beta 99.109(2)
_cell_angle_gamma 103.805(2)
_cell_formula_units_Z 2
_cell_length_a 8.5896(14)
_cell_length_b 9.3966(15)
_cell_length_c 10.9312(18)
_cell_measurement_reflns_used 1035
_cell_measurement_temperature 293(2)
_cell_measurement_theta_max 27.75
_cell_measurement_theta_min 2.73
_cell_volume 835.5(2)
_computing_cell_refinement 'SAINT (Siemens, 1996)'
_computing_data_collection 'SMART (Siemens, 1996)'
_computing_data_reduction SAINT
_computing_molecular_graphics 'SHELXTL (Sheldrick, 1997)'
_computing_publication_material SHELXTL
_computing_structure_refinement 'SHELXL97 (Sheldrick, 1997)'
_computing_structure_solution 'SHELXS97 (Sheldrick, 1997)'
_diffrn_ambient_temperature 293(2)
_diffrn_measured_fraction_theta_full 0.990
_diffrn_measured_fraction_theta_max 0.990
_diffrn_measurement_device_type 'Siemens SMART CCD area-detector'
_diffrn_measurement_method '\f and \w'
_diffrn_radiation_monochromator graphite
_diffrn_radiation_source 'fine-focus sealed tube'
_diffrn_radiation_type MoK\a
_diffrn_radiation_wavelength 0.71073
_diffrn_reflns_av_R_equivalents 0.0499
_diffrn_reflns_av_sigmaI/netI 0.0416
_diffrn_reflns_limit_h_max 10
_diffrn_reflns_limit_h_min -10
_diffrn_reflns_limit_k_max 11
_diffrn_reflns_limit_k_min -11
_diffrn_reflns_limit_l_max 13
_diffrn_reflns_limit_l_min -13
_diffrn_reflns_number 9287
_diffrn_reflns_theta_full 27.00
_diffrn_reflns_theta_max 27.00
_diffrn_reflns_theta_min 1.91
_diffrn_standards_decay_% 0
_diffrn_standards_interval_count 0
_diffrn_standards_interval_time 0
_diffrn_standards_number 0
_exptl_absorpt_coefficient_mu 0.107
_exptl_absorpt_correction_T_max 0.9894
_exptl_absorpt_correction_T_min 0.9738
_exptl_absorpt_correction_type multi-scan
_exptl_absorpt_process_details '(SADABS; Sheldrick, 1996)'
_exptl_crystal_colour colourless
_exptl_crystal_density_diffrn 1.377
_exptl_crystal_density_method 'not measured'
_exptl_crystal_description prism
_exptl_crystal_F_000 364
_exptl_crystal_size_max 0.25
_exptl_crystal_size_mid 0.12
_exptl_crystal_size_min 0.10
_refine_diff_density_max 0.231
_refine_diff_density_min -0.216
_refine_ls_extinction_method none
_refine_ls_goodness_of_fit_ref 1.156
_refine_ls_hydrogen_treatment mixed
_refine_ls_matrix_type full
_refine_ls_number_parameters 238
_refine_ls_number_reflns 3602
_refine_ls_number_restraints 2
_refine_ls_restrained_S_all 1.155
_refine_ls_R_factor_all 0.0768
_refine_ls_R_factor_gt 0.0633
_refine_ls_shift/su_max 0.010
_refine_ls_shift/su_mean 0.001
_refine_ls_structure_factor_coef Fsqd
_refine_ls_weighting_details 'calc w = 1/[\s^2^(Fo^2^)+(0.0444P)^2^+0.4501P] where P = (Fo^2^+2Fc^2^)/3'
_refine_ls_weighting_scheme calc
_refine_ls_wR_factor_gt 0.1439
_refine_ls_wR_factor_ref 0.1505
_reflns_number_gt 3035
_reflns_number_total 3602
_reflns_threshold_expression I>2\s(I)
_cod_data_source_file kp6028.cif
_cod_data_source_block I
_cod_database_code 2204914
_cod_database_fobs_code 2204914

loop_
_symmetry_equiv_pos_as_xyz
'x, y, z'
'-x, -y, -z'

loop_
_atom_site_label
_atom_site_fract_x
_atom_site_fract_y
_atom_site_fract_z
_atom_site_U_iso_or_equiv
_atom_site_adp_type
_atom_site_calc_flag
_atom_site_refinement_flags
_atom_site_occupancy
_atom_site_type_symbol
C1 0.1416(2) 0.2994(2) 0.6663(2) 0.0318(5) Uani d . 1 C
C2 -0.0144(3) 0.2149(2) 0.6710(2) 0.0372(5) Uani d . 1 C
H2 -0.0354 0.1126 0.6676 0.045 Uiso calc R 1 H
C3 -0.1371(2) 0.2852(3) 0.6809(2) 0.0365(5) Uani d . 1 C
C4 -0.1090(2) 0.4368(2) 0.6850(2) 0.0350(5) Uani d . 1 C
H4 -0.1926 0.4828 0.6915 0.042 Uiso calc R 1 H
C5 0.0463(3) 0.5193(2) 0.6792(2) 0.0339(5) Uani d . 1 C
C6 0.1740(2) 0.4522(2) 0.6712(2) 0.0309(4) Uani d . 1 C
C7 0.2765(2) 0.2255(2) 0.6586(2) 0.0316(5) Uani d . 1 C
C8 -0.0391(3) 0.7424(3) 0.6818(3) 0.0527(7) Uani d . 1 C
H8A -0.1273 0.6968 0.6126 0.079 Uiso calc R 1 H
H8B 0.0029 0.8449 0.6753 0.079 Uiso calc R 1 H
H8C -0.0780 0.7352 0.7591 0.079 Uiso calc R 1 H
C9 0.3341(2) 0.5491(2) 0.6556(2) 0.0312(4) Uani d . 1 C
C10 0.4456(2) 0.6556(2) 0.7599(2) 0.0322(5) Uani d . 1 C
C11 0.4310(3) 0.6571(3) 0.8875(2) 0.0418(5) Uani d . 1 C
C12 0.5328(3) 0.7657(3) 0.9802(2) 0.0513(6) Uani d . 1 C
H12 0.5212 0.7647 1.0633 0.062 Uiso calc R 1 H
C13 0.6533(3) 0.8772(3) 0.9502(2) 0.0496(6) Uani d . 1 C
C14 0.6706(3) 0.8783(3) 0.8280(3) 0.0455(6) Uani d . 1 C
H14 0.7502 0.9534 0.8081 0.055 Uiso calc R 1 H
C15 0.5705(3) 0.7682(2) 0.7331(2) 0.0363(5) Uani d . 1 C
C16 0.2721(4) 0.5500(4) 1.0317(3) 0.0709(9) Uani d . 1 C
H16A 0.3639 0.5460 1.0927 0.106 Uiso calc R 1 H
H16B 0.1812 0.4674 1.0315 0.106 Uiso calc R 1 H
H16C 0.2429 0.6410 1.0524 0.106 Uiso calc R 1 H
C17 0.7664(4) 0.9950(4) 1.0535(3) 0.0776(10) Uani d . 1 C
H17A 0.8357 0.9503 1.1057 0.116 Uiso calc R 1 H
H17B 0.7026 1.0393 1.1033 0.116 Uiso calc R 1 H
H17C 0.8323 1.0699 1.0169 0.116 Uiso calc R 1 H
C22 0.3390(3) -0.0035(3) 0.6115(3) 0.0509(7) Uani d . 1 C
H22A 0.3970 0.0274 0.5468 0.076 Uiso calc R 1 H
H22B 0.2843 -0.1073 0.5900 0.076 Uiso calc R 1 H
H22C 0.4147 0.0136 0.6896 0.076 Uiso calc R 1 H
O1 0.41992(18) 0.29078(17) 0.68263(16) 0.0418(4) Uani d . 1 O
O2 0.21992(18) 0.08047(17) 0.62351(17) 0.0454(4) Uani d . 1 O
O3 -0.28675(19) 0.19778(19) 0.6866(2) 0.0527(5) Uani d D 1 O
O4 0.08703(19) 0.66868(17) 0.67966(18) 0.0481(5) Uani d . 1 O
O5 0.36252(19) 0.54366(19) 0.54860(15) 0.0434(4) Uani d . 1 O
O6 0.3139(2) 0.5435(2) 0.91103(16) 0.0624(6) Uani d . 1 O
O7 0.5957(2) 0.7757(2) 0.61557(17) 0.0471(4) Uani d D 1 O
H3 -0.366(3) 0.249(3) 0.680(3) 0.086(11) Uiso d D 1 H
H7 0.521(3) 0.694(3) 0.564(3) 0.080(11) Uiso d D 1 H

loop_
_atom_site_aniso_label
_atom_site_aniso_U_11
_atom_site_aniso_U_22
_atom_site_aniso_U_33
_atom_site_aniso_U_12
_atom_site_aniso_U_13
_atom_site_aniso_U_23
C1 0.0271(10) 0.0379(12) 0.0328(11) 0.0129(8) 0.0065(8) 0.0042(9)
C2 0.0325(11) 0.0317(11) 0.0504(14) 0.0112(9) 0.0109(10) 0.0081(10)
C3 0.0245(10) 0.0413(12) 0.0440(13) 0.0090(9) 0.0088(9) 0.0049(10)
C4 0.0266(10) 0.0415(12) 0.0400(12) 0.0152(9) 0.0077(9) 0.0039(9)
C5 0.0307(10) 0.0351(11) 0.0376(12) 0.0125(9) 0.0062(9) 0.0051(9)
C6 0.0253(10) 0.0350(11) 0.0340(11) 0.0110(8) 0.0063(8) 0.0042(9)
C7 0.0288(10) 0.0342(11) 0.0350(11) 0.0124(8) 0.0088(9) 0.0062(9)
C8 0.0433(13) 0.0368(13) 0.084(2) 0.0204(11) 0.0151(13) 0.0068(13)
C9 0.0285(10) 0.0330(11) 0.0363(11) 0.0137(8) 0.0087(8) 0.0068(9)
C10 0.0292(10) 0.0346(11) 0.0344(11) 0.0114(8) 0.0057(9) 0.0059(9)
C11 0.0391(12) 0.0472(13) 0.0373(12) 0.0066(10) 0.0081(10) 0.0074(10)
C12 0.0547(15) 0.0600(16) 0.0344(13) 0.0106(13) 0.0062(11) 0.0009(12)
C13 0.0451(14) 0.0478(14) 0.0492(15) 0.0108(11) -0.0008(11) -0.0027(12)
C14 0.0344(12) 0.0395(13) 0.0587(16) 0.0040(10) 0.0062(11) 0.0066(11)
C15 0.0307(11) 0.0402(12) 0.0423(12) 0.0139(9) 0.0097(9) 0.0113(10)
C16 0.074(2) 0.091(2) 0.0463(16) 0.0059(18) 0.0259(15) 0.0192(16)
C17 0.072(2) 0.071(2) 0.066(2) -0.0031(17) -0.0035(17) -0.0151(16)
C22 0.0392(13) 0.0372(13) 0.084(2) 0.0182(10) 0.0224(13) 0.0074(12)
O1 0.0277(8) 0.0399(9) 0.0579(10) 0.0125(7) 0.0074(7) 0.0015(7)
O2 0.0328(8) 0.0325(8) 0.0746(12) 0.0132(7) 0.0162(8) 0.0045(8)
O3 0.0264(8) 0.0437(10) 0.0919(15) 0.0106(7) 0.0203(9) 0.0117(9)
O4 0.0332(8) 0.0319(8) 0.0835(13) 0.0134(7) 0.0168(8) 0.0084(8)
O5 0.0382(9) 0.0548(10) 0.0348(9) 0.0073(7) 0.0105(7) 0.0020(7)
O6 0.0650(12) 0.0729(13) 0.0352(9) -0.0121(10) 0.0149(9) 0.0079(9)
O7 0.0412(9) 0.0516(11) 0.0477(10) 0.0032(8) 0.0155(8) 0.0137(8)

loop_
_atom_type_symbol
_atom_type_description
_atom_type_scat_dispersion_real
_atom_type_scat_dispersion_imag
_atom_type_scat_source
C C 0.0033 0.0016 'International Tables Vol C Tables 4.2.6.8 and 6.1.1.4'
H H 0.0000 0.0000 'International Tables Vol C Tables 4.2.6.8 and 6.1.1.4'
O O 0.0106 0.0060 'International Tables Vol C Tables 4.2.6.8 and 6.1.1.4'

loop_
_geom_angle_atom_site_label_1
_geom_angle_atom_site_label_2
_geom_angle_atom_site_label_3
_geom_angle
C6 C1 C2 120.76(19)
C6 C1 C7 119.38(18)
C2 C1 C7 119.85(19)
C3 C2 C1 119.2(2)
C3 C2 H2 120.4
C1 C2 H2 120.4
O3 C3 C4 121.77(19)
O3 C3 C2 116.9(2)
C4 C3 C2 121.4(2)
C3 C4 C5 118.85(19)
C3 C4 H4 120.6
C5 C4 H4 120.6
O4 C5 C4 123.90(19)
O4 C5 C6 114.79(18)
C4 C5 C6 121.3(2)
C1 C6 C5 118.49(19)
C1 C6 C9 123.95(18)
C5 C6 C9 117.27(18)
O1 C7 O2 124.33(19)
O1 C7 C1 123.9(2)
O2 C7 C1 111.74(17)
O4 C8 H8A 109.5
O4 C8 H8B 109.5
H8A C8 H8B 109.5
O4 C8 H8C 109.5
H8A C8 H8C 109.5
H8B C8 H8C 109.5
O5 C9 C10 120.83(19)
O5 C9 C6 116.75(19)
C10 C9 C6 122.19(18)
C15 C10 C11 117.1(2)
C15 C10 C9 118.95(19)
C11 C10 C9 123.92(19)
O6 C11 C12 123.1(2)
O6 C11 C10 115.7(2)
C12 C11 C10 121.2(2)
C11 C12 C13 120.3(2)
C11 C12 H12 119.8
C13 C12 H12 119.8
C14 C13 C12 119.8(2)
C14 C13 C17 120.4(3)
C12 C13 C17 119.8(3)
C13 C14 C15 120.8(2)
C13 C14 H14 119.6
C15 C14 H14 119.6
O7 C15 C14 117.4(2)
O7 C15 C10 121.7(2)
C14 C15 C10 120.9(2)
O6 C16 H16A 109.5
O6 C16 H16B 109.5
H16A C16 H16B 109.5
O6 C16 H16C 109.5
H16A C16 H16C 109.5
H16B C16 H16C 109.5
C13 C17 H17A 109.5
C13 C17 H17B 109.5
H17A C17 H17B 109.5
C13 C17 H17C 109.5
H17A C17 H17C 109.5
H17B C17 H17C 109.5
O2 C22 H22A 109.5
O2 C22 H22B 109.5
H22A C22 H22B 109.5
O2 C22 H22C 109.5
H22A C22 H22C 109.5
H22B C22 H22C 109.5
C7 O2 C22 116.97(17)
C3 O3 H3 112(2)
C5 O4 C8 117.52(18)
C11 O6 C16 119.2(2)
C15 O7 H7 107(2)

loop_
_geom_bond_atom_site_label_1
_geom_bond_atom_site_label_2
_geom_bond_distance
C1 C6 1.389(3)
C1 C2 1.397(3)
C1 C7 1.495(3)
C2 C3 1.383(3)
C2 H2 0.9300
C3 O3 1.365(3)
C3 C4 1.381(3)
C4 C5 1.389(3)
C4 H4 0.9300
C5 O4 1.362(3)
C5 C6 1.398(3)
C6 C9 1.504(3)
C7 O1 1.209(3)
C7 O2 1.322(3)
C8 O4 1.420(3)
C8 H8A 0.9600
C8 H8B 0.9600
C8 H8C 0.9600
C9 O5 1.230(3)
C9 C10 1.469(3)
C10 C15 1.409(3)
C10 C11 1.418(3)
C11 O6 1.360(3)
C11 C12 1.376(3)
C12 C13 1.394(4)
C12 H12 0.9300
C13 C14 1.369(4)
C13 C17 1.517(4)
C14 C15 1.391(3)
C14 H14 0.9300
C15 O7 1.343(3)
C16 O6 1.419(3)
C16 H16A 0.9600
C16 H16B 0.9600
C16 H16C 0.9600
C17 H17A 0.9600
C17 H17B 0.9600
C17 H17C 0.9600
C22 O2 1.446(3)
C22 H22A 0.9600
C22 H22B 0.9600
C22 H22C 0.9600
O3 H3 0.920(18)
O7 H7 0.934(18)

loop_
_geom_hbond_atom_site_label_D
_geom_hbond_atom_site_label_H
_geom_hbond_atom_site_label_A
_geom_hbond_site_symmetry_A
_geom_hbond_distance_DH
_geom_hbond_distance_HA
_geom_hbond_distance_DA
_geom_hbond_angle_DHA
O3 H3 O1 1_455 0.920(18) 1.98(2) 2.853(2) 159(3)
O7 H7 O5 . 0.934(18) 1.68(2) 2.529(2) 149(3)

loop_
_geom_torsion_atom_site_label_1
_geom_torsion_atom_site_label_2
_geom_torsion_atom_site_label_3
_geom_torsion_atom_site_label_4
_geom_torsion
C6 C1 C2 C3 -0.1(3)
C7 C1 C2 C3 178.6(2)
C1 C2 C3 O3 -179.3(2)
C1 C2 C3 C4 0.6(4)
O3 C3 C4 C5 179.8(2)
C2 C3 C4 C5 -0.1(3)
C3 C4 C5 O4 178.5(2)
C3 C4 C5 C6 -0.9(3)
C2 C1 C6 C5 -0.9(3)
C7 C1 C6 C5 -179.59(19)
C2 C1 C6 C9 -174.6(2)
C7 C1 C6 C9 6.8(3)
O4 C5 C6 C1 -178.05(19)
C4 C5 C6 C1 1.5(3)
O4 C5 C6 C9 -4.0(3)
C4 C5 C6 C9 175.5(2)
C6 C1 C7 O1 16.3(3)
C2 C1 C7 O1 -162.4(2)
C6 C1 C7 O2 -164.3(2)
C2 C1 C7 O2 17.1(3)
C1 C6 C9 O5 74.5(3)
C5 C6 C9 O5 -99.2(2)
C1 C6 C9 C10 -111.0(2)
C5 C6 C9 C10 75.3(3)
O5 C9 C10 C15 10.6(3)
C6 C9 C10 C15 -163.65(19)
O5 C9 C10 C11 -172.6(2)
C6 C9 C10 C11 13.1(3)
C15 C10 C11 O6 -177.3(2)
C9 C10 C11 O6 5.8(3)
C15 C10 C11 C12 1.1(3)
C9 C10 C11 C12 -175.7(2)
O6 C11 C12 C13 178.3(2)
C10 C11 C12 C13 0.0(4)
C11 C12 C13 C14 -0.2(4)
C11 C12 C13 C17 -179.1(3)
C12 C13 C14 C15 -0.8(4)
C17 C13 C14 C15 178.2(3)
C13 C14 C15 O7 -179.3(2)
C13 C14 C15 C10 1.9(3)
C11 C10 C15 O7 179.2(2)
C9 C10 C15 O7 -3.8(3)
C11 C10 C15 C14 -2.1(3)
C9 C10 C15 C14 174.93(19)
O1 C7 O2 C22 -1.1(3)
C1 C7 O2 C22 179.4(2)
C4 C5 O4 C8 -2.3(3)
C6 C5 O4 C8 177.2(2)
C12 C11 O6 C16 12.3(4)
C10 C11 O6 C16 -169.3(2)

loop_
_cod_related_entry_id
_cod_related_entry_database
_cod_related_entry_code
1 ChemSpider 21130076
